data_7120892
loop_
_publ_author_name
'Nakamura, Taichi'
'Suzuki, Katsunori'
'Yamashita, Makoto'

_publ_section_title
;
 Anionic Indabenzene: Synthesis and Characterization
;
_journal_name_full 'Chemical Communications'
_journal_paper_doi 10.1039/C7CC08397A
_journal_year 2017
_chemical_formula_sum 'C32 H68 Al Cl N Si2'
_chemical_formula_weight 585.48
_chemical_properties_physical Air-sensitive,Moisture-sensitive,Oxygen-sensitive
_space_group_crystal_system monoclinic
_space_group_IT_number 14
_space_group_name_Hall '-P 2yn'
_space_group_name_H-M_alt 'P 1 21/n 1'
_symmetry_space_group_name_Hall '-P 2yn'
_symmetry_space_group_name_H-M 'P 1 21/n 1'
_atom_sites_solution_hydrogens geom
_audit_creation_method SHELXL-2016/6
_audit_update_record
;
2017-10-31 deposited with the CCDC.
2017-11-22 downloaded from the CCDC.
;
_cell_angle_alpha 90
_cell_angle_beta 112.635(3)
_cell_angle_gamma 90
_cell_formula_units_Z 4
_cell_length_a 12.260(3)
_cell_length_b 22.872(5)
_cell_length_c 14.194(3)
_cell_measurement_reflns_used 7377
_cell_measurement_temperature 113(2)
_cell_measurement_theta_max 27.5010
_cell_measurement_theta_min 1.7808
_cell_volume 3673.6(14)
_computing_cell_refinement 'RIGAKU CrystalClear'
_computing_data_collection 'RIGAKU CrystalClear'
_computing_data_reduction 'RIGAKU CrystalClear'
_computing_molecular_graphics ORTEP-III
_computing_structure_refinement 'SHELXL-2016/6 (Sheldrick, 2016)'
_computing_structure_solution SIR-2004
_diffrn_ambient_temperature 113(2)
_diffrn_detector_area_resol_mean 7.31
_diffrn_measured_fraction_theta_full 0.996
_diffrn_measured_fraction_theta_max 0.995
_diffrn_measurement_device_type 'RIGAKU/MSC Mercury CCD'
_diffrn_measurement_method 'omega scans'
_diffrn_radiation_monochromator graphite
_diffrn_radiation_source 'fine-focus sealed tube'
_diffrn_radiation_type MoK\a
_diffrn_radiation_wavelength 0.71075
_diffrn_reflns_av_R_equivalents 0.0528
_diffrn_reflns_av_unetI/netI 0.0753
_diffrn_reflns_Laue_measured_fraction_full 0.996
_diffrn_reflns_Laue_measured_fraction_max 0.995
_diffrn_reflns_limit_h_max 15
_diffrn_reflns_limit_h_min -15
_diffrn_reflns_limit_k_max 18
_diffrn_reflns_limit_k_min -29
_diffrn_reflns_limit_l_max 17
_diffrn_reflns_limit_l_min -18
_diffrn_reflns_number 24565
_diffrn_reflns_point_group_measured_fraction_full 0.996
_diffrn_reflns_point_group_measured_fraction_max 0.995
_diffrn_reflns_theta_full 25.242
_diffrn_reflns_theta_max 27.500
_diffrn_reflns_theta_min 1.791
_exptl_absorpt_coefficient_mu 0.213
_exptl_absorpt_correction_T_max 0.9586
_exptl_absorpt_correction_T_min 0.9388
_exptl_absorpt_correction_type multi-scan
_exptl_absorpt_process_details 'Jacobson, R. (1998) Private communication'
_exptl_crystal_colour Colorless
_exptl_crystal_density_diffrn 1.059
_exptl_crystal_description Block
_exptl_crystal_F_000 1300
_exptl_crystal_size_max 0.300
_exptl_crystal_size_mid 0.200
_exptl_crystal_size_min 0.200
_refine_diff_density_max 0.423
_refine_diff_density_min -0.487
_refine_diff_density_rms 0.063
_refine_ls_extinction_method none
_refine_ls_goodness_of_fit_ref 1.065
_refine_ls_hydrogen_treatment constr
_refine_ls_matrix_type full
_refine_ls_number_parameters 377
_refine_ls_number_reflns 8404
_refine_ls_number_restraints 3
_refine_ls_restrained_S_all 1.066
_refine_ls_R_factor_all 0.0979
_refine_ls_R_factor_gt 0.0632
_refine_ls_shift/su_max 0.003
_refine_ls_shift/su_mean 0.000
_refine_ls_structure_factor_coef Fsqd
_refine_ls_weighting_details 'w=1/[\s^2^(Fo^2^)+(0.0558P)^2^+1.8825P] where P=(Fo^2^+2Fc^2^)/3'
_refine_ls_weighting_scheme calc
_refine_ls_wR_factor_gt 0.1391
_refine_ls_wR_factor_ref 0.1615
_reflns_Friedel_coverage 0.000
_reflns_number_gt 5806
_reflns_number_total 8404
_reflns_threshold_expression 'I > 2\s(I)'
_cod_data_source_file c7cc08397a2.cif
_cod_data_source_block alminacyclohexadiene_NEt3
_cod_depositor_comments
;
The following automatic conversions were performed:

'_exptl_absorpt_correction_type' value 'Multi-scan' changed to
'multi-scan' according to
/home/data/users/saulius/crontab/automatic-downloads/rss-feeds/RSC/lib/dictionaries/cif_core.dic
dictionary named 'cif_core.dic' version 2.4.2 from 2011-04-26.

Automatic conversion script
Id: cif_fix_values 4973 2017-02-22 13:04:09Z antanas 
;
_cod_original_cell_volume 3673.3(14)
_cod_database_code 7120892
_shelx_shelxl_version_number 2016/6
_shelx_space_group_comment
;
The symmetry employed for this shelxl refinement is uniquely defined
by the following loop, which should always be used as a source of
symmetry information in preference to the above space-group names.
They are only intended as comments.
;
_shelx_estimated_absorpt_t_min 0.939
_shelx_estimated_absorpt_t_max 0.959

loop_
_space_group_symop_operation_xyz
'x, y, z'
'-x+1/2, y+1/2, -z+1/2'
'-x, -y, -z'
'x-1/2, -y-1/2, z-1/2'

loop_
_atom_site_label
_atom_site_type_symbol
_atom_site_fract_x
_atom_site_fract_y
_atom_site_fract_z
_atom_site_U_iso_or_equiv
_atom_site_adp_type
_atom_site_occupancy
_atom_site_site_symmetry_order
_atom_site_calc_flag
_atom_site_refinement_flags_posn
_atom_site_refinement_flags_adp
_atom_site_refinement_flags_occupancy
_atom_site_disorder_assembly
_atom_site_disorder_group
Cl1 Cl 0.49701(6) 0.29382(3) 0.26512(5) 0.0436(2) Uani 1 1 d . . . . .
Al1 Al 0.42010(6) 0.34049(3) 0.12127(5) 0.02614(18) Uani 1 1 d . . . . .
Si2 Si 0.34817(7) 0.45717(4) 0.24808(5) 0.0380(2) Uani 1 1 d . . . . .
Si1 Si 0.65819(6) 0.31239(4) 0.04543(6) 0.0362(2) Uani 1 1 d . . . . .
N1 N 0.27776(17) 0.28734(9) 0.04241(14) 0.0259(4) Uani 1 1 d . . . . .
C5 C 0.3706(2) 0.42037(11) 0.13782(17) 0.0291(6) Uani 1 1 d . . . . .
C4 C 0.3699(2) 0.45674(12) 0.06280(18) 0.0291(5) Uani 1 1 d . . . . .
H1 H 0.352413 0.496559 0.069958 0.035 Uiso 1 1 calc R U . . .
C2 C 0.4877(2) 0.39654(11) -0.02144(17) 0.0288(5) Uani 1 1 d . . . . .
H2 H 0.531846 0.402890 -0.062750 0.035 Uiso 1 1 calc R U . . .
C1 C 0.5177(2) 0.34827(11) 0.03857(17) 0.0280(5) Uani 1 1 d . . . . .
C3 C 0.3936(2) 0.44166(11) -0.03172(17) 0.0282(5) Uani 1 1 d . . . . .
H3 H 0.318568 0.427817 -0.084727 0.034 Uiso 1 1 calc R U . . .
H4 H 0.415588 0.478206 -0.057440 0.034 Uiso 1 1 calc R U . . .
C28 C 0.2065(2) 0.27313(12) 0.10495(18) 0.0329(6) Uani 1 1 d . . . . .
H5 H 0.178301 0.310228 0.123662 0.040 Uiso 1 1 calc R U . . .
H6 H 0.259143 0.254197 0.169052 0.040 Uiso 1 1 calc R U . . .
C27 C 0.1209(2) 0.36580(13) -0.0458(2) 0.0409(7) Uani 1 1 d . . . . .
H17 H 0.166999 0.393628 0.006997 0.061 Uiso 1 1 calc R U . . .
H18 H 0.059547 0.348150 -0.026691 0.061 Uiso 1 1 calc R U . . .
H19 H 0.083905 0.386299 -0.111096 0.061 Uiso 1 1 calc R U . . .
C26 C 0.2014(2) 0.31865(12) -0.05613(17) 0.0313(6) Uani 1 1 d . . . . .
H7 H 0.254292 0.336250 -0.086281 0.038 Uiso 1 1 calc R U . . .
H8 H 0.152262 0.289037 -0.104949 0.038 Uiso 1 1 calc R U . . .
C29 C 0.1002(2) 0.23357(13) 0.0536(2) 0.0389(7) Uani 1 1 d . . . . .
H20 H 0.127435 0.194516 0.044293 0.058 Uiso 1 1 calc R U . . .
H21 H 0.050777 0.249886 -0.013080 0.058 Uiso 1 1 calc R U . . .
H22 H 0.053997 0.230822 0.096446 0.058 Uiso 1 1 calc R U . . .
C18 C 0.2813(3) 0.40418(14) 0.3134(2) 0.0442(8) Uani 1 1 d . . . . .
H9 H 0.317719 0.365177 0.312424 0.053 Uiso 1 1 calc R U . . .
C20 C 0.1473(3) 0.39641(15) 0.2576(2) 0.0530(9) Uani 1 1 d . . . . .
H23 H 0.106598 0.430866 0.269267 0.079 Uiso 1 1 calc R U . . .
H24 H 0.121772 0.361546 0.283737 0.079 Uiso 1 1 calc R U . . .
H25 H 0.127926 0.391874 0.184292 0.079 Uiso 1 1 calc R U . . .
C24 C 0.3176(3) 0.23262(12) 0.0058(2) 0.0407(7) Uani 1 1 d . . . . .
H10 H 0.248269 0.215332 -0.049411 0.049 Uiso 1 1 calc R U . . .
H11 H 0.374913 0.243984 -0.024606 0.049 Uiso 1 1 calc R U . . .
C21 C 0.2557(3) 0.52561(14) 0.2024(2) 0.0515(8) Uani 1 1 d . . . . .
H12 H 0.302839 0.551408 0.175323 0.062 Uiso 1 1 calc R U . . .
C15 C 0.4958(3) 0.48348(15) 0.3440(2) 0.0500(9) Uani 1 1 d . . . . .
H13 H 0.480448 0.501622 0.401813 0.060 Uiso 1 1 calc R U . . .
C12 C 0.6827(2) 0.32527(15) -0.0770(2) 0.0444(7) Uani 1 1 d . . . . .
H14 H 0.691803 0.368540 -0.081107 0.053 Uiso 1 1 calc R U . . .
C8 C 0.8050(3) 0.41279(16) 0.1265(2) 0.0597(10) Uani 1 1 d . . . . .
H26 H 0.871526 0.429630 0.183499 0.089 Uiso 1 1 calc R U . . .
H27 H 0.733091 0.435106 0.116154 0.089 Uiso 1 1 calc R U . . .
H28 H 0.821701 0.414423 0.064298 0.089 Uiso 1 1 calc R U . . .
C25 C 0.3734(3) 0.18617(14) 0.0839(3) 0.0565(9) Uani 1 1 d . . . . .
H29 H 0.317344 0.173615 0.113920 0.085 Uiso 1 1 calc R U . . .
H30 H 0.444655 0.201818 0.137641 0.085 Uiso 1 1 calc R U . . .
H31 H 0.394562 0.152683 0.051354 0.085 Uiso 1 1 calc R U . . .
C9 C 0.6602(3) 0.23171(14) 0.0777(3) 0.0496(8) Uani 1 1 d . . . . .
H15 H 0.616912 0.227737 0.124405 0.060 Uiso 1 1 calc R U . . .
C6 C 0.7875(2) 0.34928(15) 0.1505(2) 0.0454(8) Uani 1 1 d . . . . .
H16 H 0.860554 0.327565 0.156026 0.054 Uiso 1 1 calc R U . . .
C13 C 0.7998(3) 0.29873(18) -0.0748(3) 0.0654(10) Uani 1 1 d . . . . .
H32 H 0.814438 0.312396 -0.134301 0.098 Uiso 1 1 calc R U . . .
H33 H 0.794022 0.255974 -0.076422 0.098 Uiso 1 1 calc R U . . .
H34 H 0.865016 0.310995 -0.012217 0.098 Uiso 1 1 calc R U . . .
C17 C 0.5521(3) 0.53083(17) 0.3006(2) 0.0654(11) Uani 1 1 d . . . . .
H35 H 0.567775 0.514781 0.243019 0.098 Uiso 1 1 calc R U . . .
H36 H 0.626466 0.543815 0.353823 0.098 Uiso 1 1 calc R U . . .
H37 H 0.497962 0.564110 0.277225 0.098 Uiso 1 1 calc R U . . .
C14 C 0.5811(3) 0.30813(17) -0.1775(2) 0.0575(9) Uani 1 1 d . . . . .
H38 H 0.576298 0.265431 -0.183359 0.086 Uiso 1 1 calc R U . . .
H39 H 0.595829 0.324497 -0.235270 0.086 Uiso 1 1 calc R U . . .
H40 H 0.506417 0.323551 -0.177646 0.086 Uiso 1 1 calc R U . . .
C11 C 0.5943(3) 0.19367(16) -0.0161(3) 0.0633(10) Uani 1 1 d . . . . .
H41 H 0.583024 0.154357 0.006087 0.095 Uiso 1 1 calc R U . . .
H42 H 0.640633 0.191189 -0.058910 0.095 Uiso 1 1 calc R U . . .
H43 H 0.517115 0.211164 -0.055473 0.095 Uiso 1 1 calc R U . . .
C16 C 0.5846(3) 0.43458(17) 0.3888(2) 0.0649(11) Uani 1 1 d . . . . .
H44 H 0.656459 0.450589 0.441388 0.097 Uiso 1 1 calc R U . . .
H45 H 0.604286 0.416601 0.334696 0.097 Uiso 1 1 calc R U . . .
H46 H 0.550418 0.405023 0.419359 0.097 Uiso 1 1 calc R U . . .
C7 C 0.7786(3) 0.34556(18) 0.2546(2) 0.0637(10) Uani 1 1 d . . . . .
H47 H 0.712081 0.369475 0.254243 0.096 Uiso 1 1 calc R U . . .
H48 H 0.851966 0.360004 0.307329 0.096 Uiso 1 1 calc R U . . .
H49 H 0.765907 0.304797 0.269158 0.096 Uiso 1 1 calc R U . . .
C19 C 0.3094(3) 0.41878(16) 0.4265(2) 0.0634(11) Uani 1 1 d . . . . .
H50 H 0.273268 0.389333 0.455610 0.095 Uiso 1 1 calc R U . . .
H51 H 0.277543 0.457444 0.431439 0.095 Uiso 1 1 calc R U . . .
H52 H 0.395205 0.418809 0.464417 0.095 Uiso 1 1 calc R U . . .
C32A C 0.4999(6) 0.0162(4) 0.0495(6) 0.0477(17) Uani 0.55 1 d . . P A 1
H62 H 0.449580 0.051523 0.029235 0.057 Uiso 0.55 1 calc R U P A 1
H63 H 0.466686 -0.010059 0.087194 0.057 Uiso 0.55 1 calc R U P A 1
C23 C 0.1357(3) 0.51860(15) 0.1138(3) 0.0595(9) Uani 1 1 d . . . . .
H53 H 0.105035 0.557185 0.086200 0.089 Uiso 1 1 calc R U . . .
H54 H 0.080198 0.499453 0.138492 0.089 Uiso 1 1 calc R U . . .
H55 H 0.145037 0.494674 0.060139 0.089 Uiso 1 1 calc R U . . .
C22 C 0.2395(4) 0.56138(17) 0.2887(3) 0.0784(13) Uani 1 1 d . . . . .
H56 H 0.190183 0.539271 0.316535 0.118 Uiso 1 1 calc R U . . .
H57 H 0.201077 0.598682 0.261232 0.118 Uiso 1 1 calc R U . . .
H58 H 0.316879 0.568812 0.343005 0.118 Uiso 1 1 calc R U . . .
C10 C 0.7847(3) 0.20624(17) 0.1349(4) 0.0808(13) Uani 1 1 d . . . . .
H59 H 0.830841 0.209748 0.092031 0.121 Uiso 1 1 calc R U . . .
H60 H 0.778292 0.164935 0.150346 0.121 Uiso 1 1 calc R U . . .
H61 H 0.824276 0.227854 0.198633 0.121 Uiso 1 1 calc R U . . .
C30A C 0.6300(8) 0.0705(4) 0.2064(6) 0.055(2) Uani 0.55 1 d . . P A 1
H64 H 0.713092 0.079799 0.246617 0.082 Uiso 0.55 1 calc R U P A 1
H65 H 0.585681 0.106869 0.182070 0.082 Uiso 0.55 1 calc R U P A 1
H66 H 0.596804 0.049277 0.249182 0.082 Uiso 0.55 1 calc R U P A 1
C31A C 0.6214(5) 0.0329(3) 0.1158(4) 0.0421(13) Uani 0.55 1 d . . P A 1
H67 H 0.657237 0.054408 0.074319 0.051 Uiso 0.55 1 calc R U P A 1
H68 H 0.668343 -0.003094 0.141327 0.051 Uiso 0.55 1 calc R U P A 1
C31B C 0.5538(14) 0.0036(6) 0.1276(9) 0.124(5) Uani 0.45 1 d D . P B 2
H69 H 0.620833 -0.023519 0.140339 0.148 Uiso 0.45 1 calc R U P B 2
H70 H 0.486761 -0.019454 0.130426 0.148 Uiso 0.45 1 calc R U P B 2
C30B C 0.5888(11) 0.0484(6) 0.2117(8) 0.079(4) Uani 0.45 1 d D . P B 2
H71 H 0.610254 0.028690 0.277682 0.118 Uiso 0.45 1 calc R U P B 2
H72 H 0.656592 0.070881 0.211075 0.118 Uiso 0.45 1 calc R U P B 2
H73 H 0.522286 0.074954 0.201146 0.118 Uiso 0.45 1 calc R U P B 2
C32B C 0.520(4) 0.0275(10) 0.0271(13) 0.30(2) Uani 0.45 1 d D . P B 2
H74 H 0.588240 0.044269 0.014989 0.358 Uiso 0.45 1 calc R U P B 2
H75 H 0.456322 0.056786 0.011129 0.358 Uiso 0.45 1 calc R U P B 2

loop_
_atom_site_aniso_label
_atom_site_aniso_U_11
_atom_site_aniso_U_22
_atom_site_aniso_U_33
_atom_site_aniso_U_23
_atom_site_aniso_U_13
_atom_site_aniso_U_12
Cl1 0.0345(4) 0.0580(5) 0.0295(3) 0.0135(3) 0.0026(3) -0.0011(3)
Al1 0.0207(4) 0.0330(4) 0.0220(3) 0.0011(3) 0.0053(3) -0.0020(3)
Si2 0.0495(5) 0.0405(5) 0.0324(4) -0.0150(3) 0.0250(3) -0.0203(4)
Si1 0.0192(4) 0.0479(5) 0.0394(4) 0.0021(3) 0.0090(3) 0.0032(3)
N1 0.0240(11) 0.0279(11) 0.0268(10) -0.0028(8) 0.0109(8) -0.0013(8)
C5 0.0255(13) 0.0363(15) 0.0258(11) -0.0083(10) 0.0103(10) -0.0110(11)
C4 0.0305(14) 0.0293(14) 0.0319(12) -0.0090(10) 0.0168(10) -0.0067(10)
C2 0.0231(12) 0.0378(15) 0.0264(12) -0.0081(10) 0.0106(9) -0.0041(10)
C1 0.0187(12) 0.0346(14) 0.0271(12) -0.0029(10) 0.0048(9) -0.0022(10)
C3 0.0308(14) 0.0309(14) 0.0247(11) -0.0017(10) 0.0127(10) -0.0023(10)
C28 0.0294(14) 0.0439(17) 0.0273(12) 0.0027(11) 0.0129(10) -0.0014(11)
C27 0.0314(15) 0.0379(17) 0.0457(16) 0.0047(12) 0.0063(12) -0.0001(12)
C26 0.0298(14) 0.0385(15) 0.0230(11) -0.0023(10) 0.0072(10) -0.0073(11)
C29 0.0308(15) 0.0434(17) 0.0449(15) 0.0069(13) 0.0174(12) -0.0051(12)
C18 0.0568(19) 0.0521(19) 0.0347(14) -0.0169(13) 0.0296(13) -0.0262(15)
C20 0.059(2) 0.060(2) 0.0505(17) -0.0203(16) 0.0337(16) -0.0267(17)
C24 0.0403(17) 0.0297(15) 0.0592(18) -0.0054(13) 0.0269(14) 0.0003(12)
C21 0.074(2) 0.0410(18) 0.0618(19) -0.0190(15) 0.0508(18) -0.0129(16)
C15 0.066(2) 0.059(2) 0.0315(14) -0.0187(14) 0.0261(14) -0.0364(18)
C12 0.0271(15) 0.062(2) 0.0462(16) -0.0017(14) 0.0162(12) 0.0090(13)
C8 0.0436(19) 0.070(2) 0.0494(18) 0.0039(16) 0.0001(15) -0.0181(17)
C25 0.0453(19) 0.044(2) 0.083(2) 0.0117(17) 0.0285(17) 0.0045(15)
C9 0.0257(15) 0.052(2) 0.068(2) 0.0079(16) 0.0146(14) 0.0084(13)
C6 0.0206(14) 0.066(2) 0.0432(16) 0.0075(14) 0.0051(12) -0.0029(13)
C13 0.042(2) 0.091(3) 0.075(2) 0.011(2) 0.0353(18) 0.0210(19)
C17 0.077(3) 0.081(3) 0.0456(17) -0.0220(17) 0.0323(17) -0.053(2)
C14 0.0452(19) 0.080(3) 0.0458(17) -0.0147(17) 0.0162(14) 0.0171(17)
C11 0.0414(19) 0.051(2) 0.100(3) -0.0102(19) 0.0300(19) 0.0070(16)
C16 0.061(2) 0.085(3) 0.0391(17) -0.0153(17) 0.0087(16) -0.038(2)
C7 0.0425(19) 0.098(3) 0.0386(16) 0.0046(17) 0.0021(14) -0.0149(19)
C19 0.089(3) 0.074(3) 0.0418(16) -0.0241(16) 0.0411(17) -0.049(2)
C32A 0.052(4) 0.045(4) 0.035(3) -0.009(3) 0.004(3) 0.015(3)
C23 0.071(2) 0.052(2) 0.073(2) -0.0068(17) 0.046(2) 0.0092(18)
C22 0.123(4) 0.058(2) 0.087(3) -0.032(2) 0.077(3) -0.011(2)
C10 0.037(2) 0.060(3) 0.129(4) 0.026(2) 0.014(2) 0.0146(17)
C30A 0.059(5) 0.063(5) 0.034(3) 0.000(3) 0.010(3) -0.001(4)
C31A 0.044(3) 0.051(4) 0.030(3) 0.010(2) 0.013(2) 0.011(3)
C31B 0.155(13) 0.126(11) 0.094(9) -0.034(8) 0.052(9) -0.084(10)
C30B 0.061(8) 0.099(11) 0.060(6) 0.017(6) 0.005(5) -0.004(6)
C32B 0.63(6) 0.16(2) 0.16(2) -0.026(17) 0.21(3) -0.04(3)

loop_
_atom_type_symbol
_atom_type_description
_atom_type_scat_dispersion_real
_atom_type_scat_dispersion_imag
_atom_type_scat_source
C C 0.0033 0.0016 'International Tables Vol C Tables 4.2.6.8 and 6.1.1.4'
H H 0.0000 0.0000 'International Tables Vol C Tables 4.2.6.8 and 6.1.1.4'
N N 0.0061 0.0033 'International Tables Vol C Tables 4.2.6.8 and 6.1.1.4'
Al Al 0.0645 0.0514 'International Tables Vol C Tables 4.2.6.8 and 6.1.1.4'
Si Si 0.0817 0.0704 'International Tables Vol C Tables 4.2.6.8 and 6.1.1.4'
Cl Cl 0.1484 0.1585 'International Tables Vol C Tables 4.2.6.8 and 6.1.1.4'

loop_
_geom_angle_atom_site_label_1
_geom_angle_atom_site_label_2
_geom_angle_atom_site_label_3
_geom_angle
_geom_angle_site_symmetry_1
_geom_angle_site_symmetry_3
C5 Al1 C1 105.77(11) . .
C5 Al1 N1 112.08(10) . .
C1 Al1 N1 107.98(9) . .
C5 Al1 Cl1 112.73(8) . .
C1 Al1 Cl1 117.30(8) . .
N1 Al1 Cl1 100.99(7) . .
C5 Si2 C18 110.43(12) . .
C5 Si2 C21 110.08(12) . .
C18 Si2 C21 112.44(15) . .
C5 Si2 C15 109.48(13) . .
C18 Si2 C15 108.98(13) . .
C21 Si2 C15 105.28(15) . .
C1 Si1 C12 110.52(12) . .
C1 Si1 C9 111.34(13) . .
C12 Si1 C9 112.32(15) . .
C1 Si1 C6 108.53(13) . .
C12 Si1 C6 105.69(13) . .
C9 Si1 C6 108.19(14) . .
C28 N1 C24 111.4(2) . .
C28 N1 C26 110.55(19) . .
C24 N1 C26 103.84(19) . .
C28 N1 Al1 111.67(14) . .
C24 N1 Al1 110.92(16) . .
C26 N1 Al1 108.19(15) . .
C4 C5 Si2 114.9(2) . .
C4 C5 Al1 112.77(19) . .
Si2 C5 Al1 131.53(14) . .
C5 C4 C3 127.8(2) . .
C5 C4 H1 116.1 . .
C3 C4 H1 116.1 . .
C1 C2 C3 129.0(2) . .
C1 C2 H2 115.5 . .
C3 C2 H2 115.5 . .
C2 C1 Si1 114.25(19) . .
C2 C1 Al1 111.43(19) . .
Si1 C1 Al1 132.99(14) . .
C2 C3 C4 117.9(2) . .
C2 C3 H3 107.8 . .
C4 C3 H3 107.8 . .
C2 C3 H4 107.8 . .
C4 C3 H4 107.8 . .
H3 C3 H4 107.2 . .
N1 C28 C29 115.5(2) . .
N1 C28 H5 108.4 . .
C29 C28 H5 108.4 . .
N1 C28 H6 108.4 . .
C29 C28 H6 108.4 . .
H5 C28 H6 107.5 . .
C26 C27 H17 109.5 . .
C26 C27 H18 109.5 . .
H17 C27 H18 109.5 . .
C26 C27 H19 109.5 . .
H17 C27 H19 109.5 . .
H18 C27 H19 109.5 . .
C27 C26 N1 116.1(2) . .
C27 C26 H7 108.3 . .
N1 C26 H7 108.3 . .
C27 C26 H8 108.3 . .
N1 C26 H8 108.3 . .
H7 C26 H8 107.4 . .
C28 C29 H20 109.5 . .
C28 C29 H21 109.5 . .
H20 C29 H21 109.5 . .
C28 C29 H22 109.5 . .
H20 C29 H22 109.5 . .
H21 C29 H22 109.5 . .
C20 C18 C19 109.1(2) . .
C20 C18 Si2 113.6(2) . .
C19 C18 Si2 113.9(2) . .
C20 C18 H9 106.5 . .
C19 C18 H9 106.5 . .
Si2 C18 H9 106.5 . .
C18 C20 H23 109.5 . .
C18 C20 H24 109.5 . .
H23 C20 H24 109.5 . .
C18 C20 H25 109.5 . .
H23 C20 H25 109.5 . .
H24 C20 H25 109.5 . .
C25 C24 N1 116.7(3) . .
C25 C24 H10 108.1 . .
N1 C24 H10 108.1 . .
C25 C24 H11 108.1 . .
N1 C24 H11 108.1 . .
H10 C24 H11 107.3 . .
C23 C21 C22 109.2(3) . .
C23 C21 Si2 117.0(2) . .
C22 C21 Si2 114.1(3) . .
C23 C21 H12 105.1 . .
C22 C21 H12 105.1 . .
Si2 C21 H12 105.1 . .
C16 C15 C17 109.1(3) . .
C16 C15 Si2 113.5(2) . .
C17 C15 Si2 112.9(2) . .
C16 C15 H13 107.0 . .
C17 C15 H13 107.0 . .
Si2 C15 H13 107.0 . .
C14 C12 C13 109.5(3) . .
C14 C12 Si1 116.8(2) . .
C13 C12 Si1 113.1(2) . .
C14 C12 H14 105.5 . .
C13 C12 H14 105.5 . .
Si1 C12 H14 105.5 . .
C6 C8 H26 109.5 . .
C6 C8 H27 109.5 . .
H26 C8 H27 109.5 . .
C6 C8 H28 109.5 . .
H26 C8 H28 109.5 . .
H27 C8 H28 109.5 . .
C24 C25 H29 109.5 . .
C24 C25 H30 109.5 . .
H29 C25 H30 109.5 . .
C24 C25 H31 109.5 . .
H29 C25 H31 109.5 . .
H30 C25 H31 109.5 . .
C11 C9 C10 109.1(3) . .
C11 C9 Si1 112.8(2) . .
C10 C9 Si1 114.4(2) . .
C11 C9 H15 106.7 . .
C10 C9 H15 106.7 . .
Si1 C9 H15 106.7 . .
C7 C6 C8 109.8(3) . .
C7 C6 Si1 112.6(2) . .
C8 C6 Si1 113.14(19) . .
C7 C6 H16 107.0 . .
C8 C6 H16 107.0 . .
Si1 C6 H16 107.0 . .
C12 C13 H32 109.5 . .
C12 C13 H33 109.5 . .
H32 C13 H33 109.5 . .
C12 C13 H34 109.5 . .
H32 C13 H34 109.5 . .
H33 C13 H34 109.5 . .
C15 C17 H35 109.5 . .
C15 C17 H36 109.5 . .
H35 C17 H36 109.5 . .
C15 C17 H37 109.5 . .
H35 C17 H37 109.5 . .
H36 C17 H37 109.5 . .
C12 C14 H38 109.5 . .
C12 C14 H39 109.5 . .
H38 C14 H39 109.5 . .
C12 C14 H40 109.5 . .
H38 C14 H40 109.5 . .
H39 C14 H40 109.5 . .
C9 C11 H41 109.5 . .
C9 C11 H42 109.5 . .
H41 C11 H42 109.5 . .
C9 C11 H43 109.5 . .
H41 C11 H43 109.5 . .
H42 C11 H43 109.5 . .
C15 C16 H44 109.5 . .
C15 C16 H45 109.5 . .
H44 C16 H45 109.5 . .
C15 C16 H46 109.5 . .
H44 C16 H46 109.5 . .
H45 C16 H46 109.5 . .
C6 C7 H47 109.5 . .
C6 C7 H48 109.5 . .
H47 C7 H48 109.5 . .
C6 C7 H49 109.5 . .
H47 C7 H49 109.5 . .
H48 C7 H49 109.5 . .
C18 C19 H50 109.5 . .
C18 C19 H51 109.5 . .
H50 C19 H51 109.5 . .
C18 C19 H52 109.5 . .
H50 C19 H52 109.5 . .
H51 C19 H52 109.5 . .
C31A C32A C32A 109.9(8) . 3_655
C31A C32A H62 109.7 . .
C32A C32A H62 109.7 3_655 .
C31A C32A H63 109.7 . .
C32A C32A H63 109.7 3_655 .
H62 C32A H63 108.2 . .
C21 C23 H53 109.5 . .
C21 C23 H54 109.5 . .
H53 C23 H54 109.5 . .
C21 C23 H55 109.5 . .
H53 C23 H55 109.5 . .
H54 C23 H55 109.5 . .
C21 C22 H56 109.5 . .
C21 C22 H57 109.5 . .
H56 C22 H57 109.5 . .
C21 C22 H58 109.5 . .
H56 C22 H58 109.5 . .
H57 C22 H58 109.5 . .
C9 C10 H59 109.5 . .
C9 C10 H60 109.5 . .
H59 C10 H60 109.5 . .
C9 C10 H61 109.5 . .
H59 C10 H61 109.5 . .
H60 C10 H61 109.5 . .
C31A C30A H64 109.5 . .
C31A C30A H65 109.5 . .
H64 C30A H65 109.5 . .
C31A C30A H66 109.5 . .
H64 C30A H66 109.5 . .
H65 C30A H66 109.5 . .
C32A C31A C30A 114.3(6) . .
C32A C31A H67 108.7 . .
C30A C31A H67 108.7 . .
C32A C31A H68 108.7 . .
C30A C31A H68 108.7 . .
H67 C31A H68 107.6 . .
C32B C31B C30B 114.6(13) . .
C32B C31B H69 108.6 . .
C30B C31B H69 108.6 . .
C32B C31B H70 108.6 . .
C30B C31B H70 108.6 . .
H69 C31B H70 107.6 . .
C31B C30B H71 109.5 . .
C31B C30B H72 109.5 . .
H71 C30B H72 109.5 . .
C31B C30B H73 109.5 . .
H71 C30B H73 109.5 . .
H72 C30B H73 109.5 . .
C31B C32B C32B 96(2) . 3_655
C31B C32B H74 112.5 . .
C32B C32B H74 112.5 3_655 .
C31B C32B H75 112.5 . .
C32B C32B H75 112.5 3_655 .
H74 C32B H75 110.1 . .

loop_
_geom_bond_atom_site_label_1
_geom_bond_atom_site_label_2
_geom_bond_distance
_geom_bond_site_symmetry_2
Cl1 Al1 2.1716(10) .
Al1 C5 1.968(3) .
Al1 C1 1.981(3) .
Al1 N1 2.067(2) .
Si2 C5 1.888(3) .
Si2 C18 1.893(3) .
Si2 C21 1.895(4) .
Si2 C15 1.896(3) .
Si1 C1 1.876(3) .
Si1 C12 1.898(3) .
Si1 C9 1.899(3) .
Si1 C6 1.905(3) .
N1 C28 1.502(3) .
N1 C24 1.507(3) .
N1 C26 1.529(3) .
C5 C4 1.349(3) .
C4 C3 1.518(3) .
C4 H1 0.9500 .
C2 C1 1.356(3) .
C2 C3 1.512(3) .
C2 H2 0.9500 .
C3 H3 0.9900 .
C3 H4 0.9900 .
C28 C29 1.522(4) .
C28 H5 0.9900 .
C28 H6 0.9900 .
C27 C26 1.506(4) .
C27 H17 0.9800 .
C27 H18 0.9800 .
C27 H19 0.9800 .
C26 H7 0.9900 .
C26 H8 0.9900 .
C29 H20 0.9800 .
C29 H21 0.9800 .
C29 H22 0.9800 .
C18 C20 1.535(4) .
C18 C19 1.544(4) .
C18 H9 1.0000 .
C20 H23 0.9800 .
C20 H24 0.9800 .
C20 H25 0.9800 .
C24 C25 1.497(4) .
C24 H10 0.9900 .
C24 H11 0.9900 .
C21 C23 1.532(5) .
C21 C22 1.549(4) .
C21 H12 1.0000 .
C15 C16 1.520(5) .
C15 C17 1.535(4) .
C15 H13 1.0000 .
C12 C14 1.540(4) .
C12 C13 1.547(4) .
C12 H14 1.0000 .
C8 C6 1.526(4) .
C8 H26 0.9800 .
C8 H27 0.9800 .
C8 H28 0.9800 .
C25 H29 0.9800 .
C25 H30 0.9800 .
C25 H31 0.9800 .
C9 C11 1.535(5) .
C9 C10 1.541(4) .
C9 H15 1.0000 .
C6 C7 1.526(4) .
C6 H16 1.0000 .
C13 H32 0.9800 .
C13 H33 0.9800 .
C13 H34 0.9800 .
C17 H35 0.9800 .
C17 H36 0.9800 .
C17 H37 0.9800 .
C14 H38 0.9800 .
C14 H39 0.9800 .
C14 H40 0.9800 .
C11 H41 0.9800 .
C11 H42 0.9800 .
C11 H43 0.9800 .
C16 H44 0.9800 .
C16 H45 0.9800 .
C16 H46 0.9800 .
C7 H47 0.9800 .
C7 H48 0.9800 .
C7 H49 0.9800 .
C19 H50 0.9800 .
C19 H51 0.9800 .
C19 H52 0.9800 .
C32A C31A 1.474(9) .
C32A C32A 1.588(15) 3_655
C32A H62 0.9900 .
C32A H63 0.9900 .
C23 H53 0.9800 .
C23 H54 0.9800 .
C23 H55 0.9800 .
C22 H56 0.9800 .
C22 H57 0.9800 .
C22 H58 0.9800 .
C10 H59 0.9800 .
C10 H60 0.9800 .
C10 H61 0.9800 .
C30A C31A 1.518(10) .
C30A H64 0.9800 .
C30A H65 0.9800 .
C30A H66 0.9800 .
C31A H67 0.9900 .
C31A H68 0.9900 .
C31B C32B 1.432(16) .
C31B C30B 1.505(13) .
C31B H69 0.9900 .
C31B H70 0.9900 .
C30B H71 0.9800 .
C30B H72 0.9800 .
C30B H73 0.9800 .
C32B C32B 1.46(5) 3_655
C32B H74 0.9900 .
C32B H75 0.9900 .

loop_
_geom_torsion_atom_site_label_1
_geom_torsion_atom_site_label_2
_geom_torsion_atom_site_label_3
_geom_torsion_atom_site_label_4
_geom_torsion
_geom_torsion_site_symmetry_1
_geom_torsion_site_symmetry_4
C18 Si2 C5 C4 153.7(2) . .
C21 Si2 C5 C4 28.9(2) . .
C15 Si2 C5 C4 -86.3(2) . .
C18 Si2 C5 Al1 -37.6(2) . .
C21 Si2 C5 Al1 -162.35(17) . .
C15 Si2 C5 Al1 82.4(2) . .
Si2 C5 C4 C3 175.5(2) . .
Al1 C5 C4 C3 4.6(3) . .
C3 C2 C1 Si1 -169.04(19) . .
C3 C2 C1 Al1 -0.4(3) . .
C12 Si1 C1 C2 -29.2(2) . .
C9 Si1 C1 C2 -154.78(19) . .
C6 Si1 C1 C2 86.2(2) . .
C12 Si1 C1 Al1 165.33(18) . .
C9 Si1 C1 Al1 39.8(2) . .
C6 Si1 C1 Al1 -79.2(2) . .
C1 C2 C3 C4 34.4(4) . .
C5 C4 C3 C2 -37.1(4) . .
C24 N1 C28 C29 -54.8(3) . .
C26 N1 C28 C29 60.1(3) . .
Al1 N1 C28 C29 -179.38(18) . .
C28 N1 C26 C27 43.6(3) . .
C24 N1 C26 C27 163.1(2) . .
Al1 N1 C26 C27 -79.0(2) . .
C5 Si2 C18 C20 -79.9(2) . .
C21 Si2 C18 C20 43.5(3) . .
C15 Si2 C18 C20 159.8(2) . .
C5 Si2 C18 C19 154.3(2) . .
C21 Si2 C18 C19 -82.3(3) . .
C15 Si2 C18 C19 34.0(3) . .
C28 N1 C24 C25 -48.5(3) . .
C26 N1 C24 C25 -167.4(2) . .
Al1 N1 C24 C25 76.6(3) . .
C5 Si2 C21 C23 54.8(3) . .
C18 Si2 C21 C23 -68.7(3) . .
C15 Si2 C21 C23 172.7(2) . .
C5 Si2 C21 C22 -176.0(2) . .
C18 Si2 C21 C22 60.4(3) . .
C15 Si2 C21 C22 -58.1(3) . .
C5 Si2 C15 C16 -60.7(2) . .
C18 Si2 C15 C16 60.2(3) . .
C21 Si2 C15 C16 -178.9(2) . .
C5 Si2 C15 C17 64.1(3) . .
C18 Si2 C15 C17 -175.0(3) . .
C21 Si2 C15 C17 -54.2(3) . .
C1 Si1 C12 C14 -53.7(3) . .
C9 Si1 C12 C14 71.3(3) . .
C6 Si1 C12 C14 -171.0(2) . .
C1 Si1 C12 C13 177.8(2) . .
C9 Si1 C12 C13 -57.2(3) . .
C6 Si1 C12 C13 60.6(3) . .
C1 Si1 C9 C11 83.0(2) . .
C12 Si1 C9 C11 -41.5(3) . .
C6 Si1 C9 C11 -157.8(2) . .
C1 Si1 C9 C10 -151.6(3) . .
C12 Si1 C9 C10 83.9(3) . .
C6 Si1 C9 C10 -32.4(3) . .
C32A C32A C31A C30A 173.0(8) 3_655 .
C30B C31B C32B C32B -173(3) . 3_655
